data_7154019
loop_
_publ_author_name
'Vanga, Devendar Goud'
'Santra, Mithun'
'Keerthi, Ashok'
'Valiyaveettil, Suresh'

_publ_section_title
;
 Synthesis and photophysical properties of pyrene-based green fluorescent
 dyes: butterfly-shaped architectures.
;
_journal_issue 40
_journal_name_full 'Organic &amp; biomolecular chemistry'
_journal_page_first 7914
_journal_page_last 7918
_journal_paper_doi 10.1039/c4ob01509f
_journal_volume 12
_journal_year 2014
_chemical_formula_sum 'C64 H58 O4'
_chemical_formula_weight 891.10
_chemical_name_systematic
; 
 ? 
;
_space_group_IT_number 14
_symmetry_cell_setting monoclinic
_symmetry_space_group_name_Hall '-P 2ybc'
_symmetry_space_group_name_H-M 'P 1 21/c 1'
_atom_sites_solution_hydrogens geom
_atom_sites_solution_primary direct
_atom_sites_solution_secondary difmap
_audit_creation_method SHELXL-97
_cell_angle_alpha 90.00
_cell_angle_beta 95.536(5)
_cell_angle_gamma 90.00
_cell_formula_units_Z 2
_cell_length_a 12.291(2)
_cell_length_b 17.310(3)
_cell_length_c 11.563(2)
_cell_measurement_reflns_used 903
_cell_measurement_temperature 100(2)
_cell_measurement_theta_max 22.37
_cell_measurement_theta_min 2.35
_cell_volume 2448.6(7)
_computing_cell_refinement 'Bruker SMART'
_computing_data_collection 'Bruker SMART'
_computing_data_reduction 'Bruker SAINT'
_computing_molecular_graphics 'Bruker SHELXTL'
_computing_publication_material 'Bruker SHELXTL'
_computing_structure_refinement 'SHELXL-97 (Sheldrick, 1997)'
_computing_structure_solution 'SHELXS-97 (Sheldrick, 1990)'
_diffrn_ambient_temperature 100(2)
_diffrn_measured_fraction_theta_full 1.000
_diffrn_measured_fraction_theta_max 1.000
_diffrn_measurement_device_type 'CCD area detector'
_diffrn_measurement_method 'phi and omega scans'
_diffrn_radiation_monochromator graphite
_diffrn_radiation_source 'fine-focus sealed tube'
_diffrn_radiation_type MoK\a
_diffrn_radiation_wavelength 0.71073
_diffrn_reflns_av_R_equivalents 0.0543
_diffrn_reflns_av_sigmaI/netI 0.0542
_diffrn_reflns_limit_h_max 14
_diffrn_reflns_limit_h_min -13
_diffrn_reflns_limit_k_max 20
_diffrn_reflns_limit_k_min -18
_diffrn_reflns_limit_l_max 10
_diffrn_reflns_limit_l_min -13
_diffrn_reflns_number 14069
_diffrn_reflns_theta_full 25.00
_diffrn_reflns_theta_max 25.00
_diffrn_reflns_theta_min 1.66
_exptl_absorpt_coefficient_mu 0.074
_exptl_absorpt_correction_T_max 0.7456
_exptl_absorpt_correction_T_min 0.6393
_exptl_absorpt_correction_type multi-scan
_exptl_absorpt_process_details 'Sadabs, (Sheldrick 2008)'
_exptl_crystal_colour ORANGE-
_exptl_crystal_density_diffrn 1.209
_exptl_crystal_density_meas ?
_exptl_crystal_density_method 'not measured'
_exptl_crystal_description BLOCK
_exptl_crystal_F_000 948
_exptl_crystal_size_max 0.46
_exptl_crystal_size_mid 0.26
_exptl_crystal_size_min 0.10
_refine_diff_density_max 0.583
_refine_diff_density_min -0.458
_refine_diff_density_rms 0.055
_refine_ls_extinction_method none
_refine_ls_goodness_of_fit_ref 1.029
_refine_ls_hydrogen_treatment constr
_refine_ls_matrix_type full
_refine_ls_number_parameters 351
_refine_ls_number_reflns 4314
_refine_ls_number_restraints 127
_refine_ls_restrained_S_all 1.084
_refine_ls_R_factor_all 0.1044
_refine_ls_R_factor_gt 0.0775
_refine_ls_shift/su_max 0.001
_refine_ls_shift/su_mean 0.000
_refine_ls_structure_factor_coef Fsqd
_refine_ls_weighting_details 'calc w=1/[\s^2^(Fo^2^)+(0.0837P)^2^+2.8997P] where P=(Fo^2^+2Fc^2^)/3'
_refine_ls_weighting_scheme calc
_refine_ls_wR_factor_gt 0.1815
_refine_ls_wR_factor_ref 0.1964
_reflns_number_gt 3159
_reflns_number_total 4314
_reflns_threshold_expression >2sigma(I)
_cod_data_source_file c4ob01509f2.cif
_cod_data_source_block d368n
_cod_depositor_comments
;
The following automatic conversions were performed:

'_symmetry_cell_setting' value 'Monoclinic' changed to 'monoclinic'
according to
/usr/data/users/saulius/crontab/automatic-downloads/rss-feeds/RSC/lib/dictionaries/cif_core.dic
dictionary named 'cif_core.dic' version 2.4.2 from 2011-04-26.

Automatic conversion script
Id: cif_fix_values 2281 2013-09-26 08:29:07Z andrius 

 Adding full bibliography for 7154019.cif.

The following automatic conversions were performed:

'_exptl_crystal_density_meas' value 'Not Measured' was changed to '?'
- the value is perceived as not measured.

Automatic conversion script
Id: cif_fix_values 3008 2015-01-20 13:52:24Z robertas 
;
_cod_original_cell_volume 2448.7(8)
_cod_original_sg_symbol_H-M P2(1)/c
_cod_database_code 7154019

loop_
_symmetry_equiv_pos_as_xyz
'x, y, z'
'-x, y+1/2, -z+1/2'
'-x, -y, -z'
'x, -y-1/2, z-1/2'

loop_
_atom_site_label
_atom_site_type_symbol
_atom_site_fract_x
_atom_site_fract_y
_atom_site_fract_z
_atom_site_U_iso_or_equiv
_atom_site_adp_type
_atom_site_occupancy
_atom_site_symmetry_multiplicity
_atom_site_calc_flag
_atom_site_refinement_flags
_atom_site_disorder_assembly
_atom_site_disorder_group
O1 O 0.5567(2) 0.19002(11) 0.94448(18) 0.0348(6) Uani 1 1 d . . .
C1 C 0.3710(2) 0.59633(16) 0.8928(3) 0.0261(7) Uani 1 1 d . . .
H1 H 0.3311 0.6408 0.8656 0.031 Uiso 1 1 calc R . .
C2 C 0.3419(2) 0.52674(16) 0.8469(3) 0.0257(7) Uani 1 1 d . . .
H2 H 0.2824 0.5238 0.7882 0.031 Uiso 1 1 calc R . .
C3 C 0.3981(2) 0.45737(16) 0.8840(2) 0.0232(7) Uani 1 1 d . A .
C4 C 0.4845(2) 0.46290(16) 0.9753(2) 0.0222(6) Uani 1 1 d . . .
C5 C 0.5404(2) 0.39491(16) 1.0193(2) 0.0236(7) Uani 1 1 d . . .
C6 C 0.5061(2) 0.32209(16) 0.9738(3) 0.0248(7) Uani 1 1 d . . .
C7 C 0.4249(3) 0.31858(17) 0.8819(3) 0.0276(7) Uani 1 1 d . A .
H7 H 0.4060 0.2696 0.8486 0.033 Uiso 1 1 calc R . .
C8 C 0.3699(2) 0.38369(16) 0.8363(2) 0.0241(7) Uani 1 1 d . . .
C9 C 0.5502(2) 0.24932(16) 1.0242(3) 0.0261(7) Uani 1 1 d . . .
C10 C 0.5826(2) 0.22538(16) 1.1331(3) 0.0247(7) Uani 1 1 d . . .
H10 H 0.5838 0.2554 1.2020 0.030 Uiso 1 1 calc R . .
C11 C 0.6152(2) 0.14574(16) 1.1253(3) 0.0244(7) Uani 1 1 d . . .
C12 C 0.5975(3) 0.12732(17) 1.0085(3) 0.0329(8) Uani 1 1 d . . .
C13 C 0.6211(3) 0.05542(19) 0.9646(3) 0.0434(9) Uani 1 1 d . . .
H13 H 0.6069 0.0436 0.8843 0.052 Uiso 1 1 calc R . .
C14 C 0.6662(3) 0.00202(18) 1.0433(3) 0.0388(9) Uani 1 1 d . . .
H14 H 0.6840 -0.0477 1.0158 0.047 Uiso 1 1 calc R . .
C15 C 0.6871(3) 0.01795(17) 1.1635(3) 0.0291(7) Uani 1 1 d . A .
C16 C 0.6601(2) 0.09023(16) 1.2034(3) 0.0258(7) Uani 1 1 d . . .
H16 H 0.6722 0.1020 1.2838 0.031 Uiso 1 1 calc R . .
C17 C 0.7356(3) -0.04530(18) 1.2456(3) 0.0418(9) Uani 1 1 d D . .
C18 C 0.7816(9) -0.0139(5) 1.3625(6) 0.034(2) Uani 0.609(4) 1 d PDU A 1
H18A H 0.7231 0.0111 1.4007 0.050 Uiso 0.609(4) 1 calc PR A 1
H18B H 0.8390 0.0239 1.3513 0.050 Uiso 0.609(4) 1 calc PR A 1
H18C H 0.8125 -0.0565 1.4111 0.050 Uiso 0.609(4) 1 calc PR A 1
C19 C 0.6335(4) -0.0996(3) 1.2655(5) 0.0303(13) Uani 0.609(4) 1 d PDU A 1
H19A H 0.6074 -0.1248 1.1922 0.045 Uiso 0.609(4) 1 calc PR A 1
H19B H 0.5747 -0.0682 1.2926 0.045 Uiso 0.609(4) 1 calc PR A 1
H19C H 0.6560 -0.1389 1.3239 0.045 Uiso 0.609(4) 1 calc PR A 1
C20 C 0.8167(5) -0.0972(4) 1.1971(5) 0.0454(16) Uani 0.609(4) 1 d PDU A 1
H20A H 0.8411 -0.1364 1.2550 0.068 Uiso 0.609(4) 1 calc PR A 1
H20B H 0.8795 -0.0667 1.1776 0.068 Uiso 0.609(4) 1 calc PR A 1
H20C H 0.7826 -0.1225 1.1270 0.068 Uiso 0.609(4) 1 calc PR A 1
O2 O 0.1884(5) 0.4183(3) 0.7370(5) 0.0431(15) Uani 0.609(4) 1 d PDU A 1
C21 C 0.2788(11) 0.3700(7) 0.7461(12) 0.018(2) Uani 0.609(4) 1 d PDU A 1
C22 C 0.2688(5) 0.3146(4) 0.6651(6) 0.0289(15) Uani 0.609(4) 1 d PU A 1
H22 H 0.3222 0.2769 0.6512 0.035 Uiso 0.609(4) 1 calc PR A 1
C23 C 0.1610(2) 0.32285(19) 0.6022(3) 0.0240(12) Uani 0.609(4) 1 d PGU A 1
C24 C 0.1201(3) 0.38899(19) 0.6507(3) 0.0349(14) Uani 0.609(4) 1 d PGDU A 1
C25 C 0.0149(3) 0.41418(18) 0.6147(4) 0.0567(19) Uani 0.609(4) 1 d PGU A 1
H25 H -0.0131 0.4594 0.6479 0.068 Uiso 0.609(4) 1 calc PR A 1
C26 C -0.0495(2) 0.3732(2) 0.5303(4) 0.0481(17) Uani 0.609(4) 1 d PGU A 1
H26 H -0.1214 0.3904 0.5058 0.058 Uiso 0.609(4) 1 calc PR A 1
C27 C -0.0086(2) 0.30707(18) 0.4819(3) 0.0247(12) Uani 0.609(4) 1 d PGU A 1
C28 C 0.0966(2) 0.28189(16) 0.5178(3) 0.0299(13) Uani 0.609(4) 1 d PGU A 1
H28 H 0.1246 0.2367 0.4846 0.036 Uiso 0.609(4) 1 calc PR A 1
C29 C -0.0858(5) 0.2604(3) 0.3947(5) 0.0322(15) Uani 0.609(4) 1 d PDU A 1
C32 C -0.1331(7) 0.3146(5) 0.2982(7) 0.076(3) Uani 0.609(4) 1 d PDU A 1
H32A H -0.0817 0.3189 0.2387 0.113 Uiso 0.609(4) 1 calc PR A 1
H32B H -0.1451 0.3658 0.3309 0.113 Uiso 0.609(4) 1 calc PR A 1
H32C H -0.2028 0.2938 0.2630 0.113 Uiso 0.609(4) 1 calc PR A 1
C31 C -0.0277(6) 0.1963(4) 0.3367(6) 0.064(2) Uani 0.609(4) 1 d PDU A 1
H31A H 0.0014 0.1589 0.3955 0.095 Uiso 0.609(4) 1 calc PR A 1
H31B H 0.0325 0.2180 0.2975 0.095 Uiso 0.609(4) 1 calc PR A 1
H31C H -0.0794 0.1703 0.2796 0.095 Uiso 0.609(4) 1 calc PR A 1
C30 C -0.1715(7) 0.2218(7) 0.4568(9) 0.047(2) Uani 0.609(4) 1 d PDU A 1
H30A H -0.2265 0.1989 0.4000 0.071 Uiso 0.609(4) 1 calc PR A 1
H30B H -0.2063 0.2599 0.5039 0.071 Uiso 0.609(4) 1 calc PR A 1
H30C H -0.1379 0.1811 0.5073 0.071 Uiso 0.609(4) 1 calc PR A 1
C18Y C 0.7583(14) -0.0177(11) 1.3718(10) 0.047(5) Uiso 0.391(4) 1 d PD A 2
H18D H 0.6891 -0.0046 1.4026 0.071 Uiso 0.391(4) 1 calc PR A 2
H18E H 0.8054 0.0280 1.3744 0.071 Uiso 0.391(4) 1 calc PR A 2
H18F H 0.7948 -0.0589 1.4189 0.071 Uiso 0.391(4) 1 calc PR A 2
C19Y C 0.6840(13) -0.1214(7) 1.2361(14) 0.097(5) Uiso 0.391(4) 1 d PD A 2
H19D H 0.6840 -0.1404 1.1563 0.146 Uiso 0.391(4) 1 calc PR A 2
H19E H 0.6086 -0.1175 1.2563 0.146 Uiso 0.391(4) 1 calc PR A 2
H19F H 0.7249 -0.1574 1.2894 0.146 Uiso 0.391(4) 1 calc PR A 2
C20Y C 0.8559(8) -0.0534(9) 1.2030(12) 0.080(4) Uiso 0.391(4) 1 d PD A 2
H20D H 0.8957 -0.0947 1.2469 0.119 Uiso 0.391(4) 1 calc PR A 2
H20E H 0.8955 -0.0046 1.2164 0.119 Uiso 0.391(4) 1 calc PR A 2
H20F H 0.8498 -0.0658 1.1200 0.119 Uiso 0.391(4) 1 calc PR A 2
O32 O 0.3058(6) 0.3070(5) 0.6692(7) 0.0260(9) Uiso 0.391(4) 1 d PD A 2
C41 C 0.290(2) 0.3711(14) 0.735(2) 0.0260(9) Uiso 0.391(4) 1 d PD A 2
C42 C 0.1876(13) 0.4017(8) 0.7111(11) 0.0260(9) Uiso 0.391(4) 1 d P A 2
H42 H 0.1565 0.4446 0.7473 0.031 Uiso 0.391(4) 1 calc PR A 2
C43 C 0.1360(4) 0.3524(3) 0.6149(4) 0.0260(9) Uiso 0.391(4) 1 d PG A 2
C44 C 0.2159(3) 0.2981(3) 0.5967(4) 0.0260(9) Uiso 0.391(4) 1 d PGD A 2
C45 C 0.1953(3) 0.2415(3) 0.5122(4) 0.0260(9) Uiso 0.391(4) 1 d PG A 2
H45 H 0.2499 0.2044 0.4997 0.031 Uiso 0.391(4) 1 calc PR A 2
C46 C 0.0948(4) 0.2391(3) 0.4459(4) 0.0260(9) Uiso 0.391(4) 1 d PG A 2
H46 H 0.0807 0.2004 0.3882 0.031 Uiso 0.391(4) 1 calc PR A 2
C47 C 0.0149(3) 0.2934(3) 0.4641(5) 0.0260(9) Uiso 0.391(4) 1 d PG A 2
C48 C 0.0355(4) 0.3500(3) 0.5486(5) 0.0260(9) Uiso 0.391(4) 1 d PG A 2
H48 H -0.0191 0.3871 0.5611 0.031 Uiso 0.391(4) 1 calc PR A 2
C49 C -0.0974(9) 0.2890(6) 0.3937(9) 0.0260(9) Uiso 0.391(4) 1 d PD A 2
C52 C -0.0907(15) 0.2442(11) 0.2809(14) 0.109(5) Uiso 0.391(4) 1 d PD A 2
H52A H -0.1564 0.2542 0.2281 0.164 Uiso 0.391(4) 1 calc PR A 2
H52B H -0.0852 0.1888 0.2979 0.164 Uiso 0.391(4) 1 calc PR A 2
H52C H -0.0260 0.2610 0.2442 0.164 Uiso 0.391(4) 1 calc PR A 2
C51 C -0.1525(15) 0.3634(9) 0.3676(17) 0.111(6) Uiso 0.391(4) 1 d PD A 2
H51A H -0.1712 0.3872 0.4399 0.167 Uiso 0.391(4) 1 calc PR A 2
H51B H -0.2193 0.3548 0.3158 0.167 Uiso 0.391(4) 1 calc PR A 2
H51C H -0.1035 0.3978 0.3296 0.167 Uiso 0.391(4) 1 calc PR A 2
C50 C -0.1793(17) 0.2454(11) 0.4606(19) 0.071(7) Uiso 0.391(4) 1 d PD A 2
H50A H -0.2067 0.2798 0.5185 0.107 Uiso 0.391(4) 1 calc PR A 2
H50B H -0.1432 0.2007 0.4997 0.107 Uiso 0.391(4) 1 calc PR A 2
H50C H -0.2404 0.2277 0.4064 0.107 Uiso 0.391(4) 1 calc PR A 2

loop_
_atom_site_aniso_label
_atom_site_aniso_U_11
_atom_site_aniso_U_22
_atom_site_aniso_U_33
_atom_site_aniso_U_23
_atom_site_aniso_U_13
_atom_site_aniso_U_12
O1 0.0563(16) 0.0188(11) 0.0261(12) -0.0006(9) -0.0129(10) 0.0013(10)
C1 0.0267(17) 0.0187(15) 0.0304(17) 0.0065(13) -0.0103(13) 0.0002(12)
C2 0.0272(17) 0.0221(15) 0.0252(16) 0.0026(12) -0.0105(13) -0.0033(12)
C3 0.0258(16) 0.0206(15) 0.0223(15) 0.0026(12) -0.0034(12) -0.0034(12)
C4 0.0241(16) 0.0195(15) 0.0222(15) 0.0016(12) -0.0021(12) -0.0028(12)
C5 0.0276(16) 0.0186(15) 0.0234(15) 0.0019(12) -0.0042(12) -0.0010(12)
C6 0.0274(17) 0.0191(15) 0.0263(16) 0.0025(12) -0.0056(13) -0.0025(12)
C7 0.0317(18) 0.0182(15) 0.0310(17) -0.0009(13) -0.0069(14) -0.0056(12)
C8 0.0263(16) 0.0211(15) 0.0236(15) 0.0014(12) -0.0039(12) -0.0024(12)
C9 0.0282(17) 0.0165(15) 0.0317(17) -0.0035(13) -0.0068(13) -0.0032(12)
C10 0.0268(16) 0.0192(15) 0.0263(16) -0.0012(12) -0.0057(12) -0.0004(12)
C11 0.0279(17) 0.0187(15) 0.0254(16) -0.0017(12) -0.0036(12) -0.0038(12)
C12 0.047(2) 0.0188(16) 0.0304(17) 0.0014(13) -0.0078(15) 0.0001(14)
C13 0.076(3) 0.0232(18) 0.0287(18) -0.0053(14) -0.0069(17) 0.0018(17)
C14 0.064(3) 0.0163(16) 0.0351(19) -0.0049(14) -0.0019(17) 0.0038(15)
C15 0.0348(18) 0.0200(16) 0.0319(18) 0.0007(13) -0.0003(14) 0.0004(13)
C16 0.0310(17) 0.0216(15) 0.0236(16) -0.0011(12) -0.0033(13) -0.0032(13)
C17 0.062(3) 0.0220(17) 0.040(2) -0.0006(15) -0.0015(18) 0.0126(16)
C18 0.040(4) 0.019(3) 0.038(4) 0.015(2) -0.011(3) 0.005(3)
C19 0.040(3) 0.018(2) 0.032(3) 0.012(2) -0.003(2) -0.004(2)
C20 0.052(3) 0.036(3) 0.050(3) 0.010(3) 0.011(3) 0.020(3)
O2 0.033(2) 0.041(3) 0.053(3) -0.015(2) -0.011(2) 0.007(2)
C21 0.020(4) 0.012(2) 0.022(4) 0.002(2) -0.002(3) -0.004(2)
C22 0.028(3) 0.024(3) 0.034(3) -0.012(2) -0.004(3) 0.000(2)
C23 0.021(3) 0.027(2) 0.022(2) 0.002(2) -0.0078(18) -0.009(2)
C24 0.029(3) 0.030(3) 0.044(3) -0.008(2) -0.008(2) 0.002(2)
C25 0.048(3) 0.043(3) 0.075(4) -0.022(3) -0.014(3) 0.011(3)
C26 0.036(3) 0.038(3) 0.066(4) -0.006(3) -0.015(3) 0.005(2)
C27 0.022(2) 0.022(2) 0.029(3) 0.007(2) -0.006(2) -0.0029(19)
C28 0.031(3) 0.028(3) 0.030(3) -0.001(2) -0.001(2) 0.000(2)
C29 0.033(3) 0.036(3) 0.027(3) -0.005(3) -0.005(2) -0.005(3)
C32 0.087(5) 0.076(5) 0.053(4) 0.020(4) -0.046(4) -0.014(4)
C31 0.052(4) 0.077(5) 0.060(4) -0.037(4) -0.005(3) -0.004(3)
C30 0.028(4) 0.046(5) 0.064(5) -0.002(4) -0.014(3) -0.017(3)

loop_
_atom_type_symbol
_atom_type_description
_atom_type_scat_dispersion_real
_atom_type_scat_dispersion_imag
_atom_type_scat_source
C C 0.0033 0.0016 'International Tables Vol C Tables 4.2.6.8 and 6.1.1.4'
H H 0.0000 0.0000 'International Tables Vol C Tables 4.2.6.8 and 6.1.1.4'
O O 0.0106 0.0060 'International Tables Vol C Tables 4.2.6.8 and 6.1.1.4'

loop_
_geom_angle_atom_site_label_1
_geom_angle_atom_site_label_2
_geom_angle_atom_site_label_3
_geom_angle
_geom_angle_site_symmetry_1
_geom_angle_site_symmetry_3
C12 O1 C9 105.5(2) . .
C2 C1 C5 122.0(3) . 3_667
C2 C1 H1 119.0 . .
C5 C1 H1 119.0 3_667 .
C1 C2 C3 121.9(3) . .
C1 C2 H2 119.0 . .
C3 C2 H2 119.0 . .
C8 C3 C4 119.0(3) . .
C8 C3 C2 123.0(3) . .
C4 C3 C2 118.0(3) . .
C3 C4 C5 120.4(2) . .
C3 C4 C4 120.2(3) . 3_667
C5 C4 C4 119.5(3) . 3_667
C6 C5 C1 122.7(3) . 3_667
C6 C5 C4 119.0(3) . .
C1 C5 C4 118.3(3) 3_667 .
C7 C6 C5 119.4(3) . .
C7 C6 C9 118.5(3) . .
C5 C6 C9 122.0(2) . .
C6 C7 C8 122.8(3) . .
C6 C7 H7 118.6 . .
C8 C7 H7 118.6 . .
C7 C8 C3 119.3(3) . .
C7 C8 C41 116.4(10) . .
C3 C8 C41 124.1(10) . .
C7 C8 C21 116.5(5) . .
C3 C8 C21 124.0(5) . .
C41 C8 C21 7.5(16) . .
C10 C9 O1 111.2(2) . .
C10 C9 C6 134.3(3) . .
O1 C9 C6 114.4(2) . .
C9 C10 C11 107.1(3) . .
C9 C10 H10 126.4 . .
C11 C10 H10 126.4 . .
C12 C11 C16 119.2(3) . .
C12 C11 C10 105.3(2) . .
C16 C11 C10 135.5(3) . .
O1 C12 C11 110.9(3) . .
O1 C12 C13 126.0(3) . .
C11 C12 C13 123.1(3) . .
C14 C13 C12 116.5(3) . .
C14 C13 H13 121.7 . .
C12 C13 H13 121.7 . .
C13 C14 C15 122.8(3) . .
C13 C14 H14 118.6 . .
C15 C14 H14 118.6 . .
C16 C15 C14 118.4(3) . .
C16 C15 C17 122.0(3) . .
C14 C15 C17 119.5(3) . .
C15 C16 C11 120.0(3) . .
C15 C16 H16 120.0 . .
C11 C16 H16 120.0 . .
C19Y C17 C20 74.3(7) . .
C19Y C17 C18 120.8(8) . .
C20 C17 C18 110.2(5) . .
C19Y C17 C15 117.2(7) . .
C20 C17 C15 115.6(3) . .
C18 C17 C15 112.7(4) . .
C19Y C17 C18Y 113.0(8) . .
C20 C17 C18Y 118.6(8) . .
C18 C17 C18Y 12.1(9) . .
C15 C17 C18Y 113.0(8) . .
C19Y C17 C19 30.9(6) . .
C20 C17 C19 105.2(4) . .
C18 C17 C19 108.2(5) . .
C15 C17 C19 104.2(3) . .
C18Y C17 C19 96.9(7) . .
C19Y C17 C20Y 107.6(7) . .
C20 C17 C20Y 33.4(5) . .
C18 C17 C20Y 91.7(7) . .
C15 C17 C20Y 100.7(6) . .
C18Y C17 C20Y 103.3(7) . .
C19 C17 C20Y 138.5(6) . .
C17 C18 H18A 109.5 . .
C17 C18 H18B 109.5 . .
C17 C18 H18C 109.5 . .
C17 C19 H19A 109.5 . .
C17 C19 H19B 109.5 . .
C17 C19 H19C 109.5 . .
C17 C20 H20A 109.5 . .
C17 C20 H20B 109.5 . .
C17 C20 H20C 109.5 . .
C24 O2 C21 105.6(6) . .
C22 C21 O2 111.1(11) . .
C22 C21 C8 128.5(10) . .
O2 C21 C8 120.4(8) . .
C21 C22 C23 107.3(7) . .
C21 C22 H22 126.3 . .
C23 C22 H22 126.3 . .
C24 C23 C28 120.0 . .
C24 C23 C22 103.0(3) . .
C28 C23 C22 136.9(3) . .
O2 C24 C23 112.8(3) . .
O2 C24 C25 127.0(3) . .
C23 C24 C25 120.0 . .
C24 C25 C26 120.0 . .
C24 C25 H25 120.0 . .
C26 C25 H25 120.0 . .
C27 C26 C25 120.0 . .
C27 C26 H26 120.0 . .
C25 C26 H26 120.0 . .
C28 C27 C26 120.0 . .
C28 C27 C29 121.8(3) . .
C26 C27 C29 118.1(3) . .
C27 C28 C23 120.0 . .
C27 C28 H28 120.0 . .
C23 C28 H28 120.0 . .
C30 C29 C31 105.7(7) . .
C30 C29 C32 113.0(7) . .
C31 C29 C32 106.8(6) . .
C30 C29 C27 109.8(5) . .
C31 C29 C27 112.8(5) . .
C32 C29 C27 108.8(5) . .
C17 C18Y H18D 109.5 . .
C17 C18Y H18E 109.5 . .
H18D C18Y H18E 109.5 . .
C17 C18Y H18F 109.5 . .
H18D C18Y H18F 109.5 . .
H18E C18Y H18F 109.5 . .
C17 C19Y H19D 109.5 . .
C17 C19Y H19E 109.5 . .
H19D C19Y H19E 109.5 . .
C17 C19Y H19F 109.5 . .
H19D C19Y H19F 109.5 . .
H19E C19Y H19F 109.5 . .
C17 C20Y H20D 109.5 . .
C17 C20Y H20E 109.5 . .
H20D C20Y H20E 109.5 . .
C17 C20Y H20F 109.5 . .
H20D C20Y H20F 109.5 . .
H20E C20Y H20F 109.5 . .
C44 O32 C41 106.7(13) . .
C42 C41 O32 112(2) . .
C42 C41 C8 129.6(16) . .
O32 C41 C8 116.0(18) . .
C41 C42 C43 104.2(13) . .
C41 C42 H42 127.9 . .
C43 C42 H42 127.9 . .
C44 C43 C48 120.0 . .
C44 C43 C42 104.1(7) . .
C48 C43 C42 135.9(6) . .
O32 C44 C43 112.5(5) . .
O32 C44 C45 127.5(5) . .
C43 C44 C45 120.0 . .
C44 C45 C46 120.0 . .
C44 C45 H45 120.0 . .
C46 C45 H45 120.0 . .
C47 C46 C45 120.0 . .
C47 C46 H46 120.0 . .
C45 C46 H46 120.0 . .
C46 C47 C48 120.0 . .
C46 C47 C49 119.9(5) . .
C48 C47 C49 120.0(5) . .
C47 C48 C43 120.0 . .
C47 C48 H48 120.0 . .
C43 C48 H48 120.0 . .
C51 C49 C50 103.0(13) . .
C51 C49 C52 109.3(12) . .
C50 C49 C52 105.9(13) . .
C51 C49 C47 116.0(10) . .
C50 C49 C47 111.0(11) . .
C52 C49 C47 110.9(10) . .
C49 C52 H52A 109.5 . .
C49 C52 H52B 109.5 . .
H52A C52 H52B 109.5 . .
C49 C52 H52C 109.5 . .
H52A C52 H52C 109.5 . .
H52B C52 H52C 109.5 . .
C49 C51 H51A 109.5 . .
C49 C51 H51B 109.5 . .
H51A C51 H51B 109.5 . .
C49 C51 H51C 109.5 . .
H51A C51 H51C 109.5 . .
H51B C51 H51C 109.5 . .
C49 C50 H50A 109.5 . .
C49 C50 H50B 109.5 . .
H50A C50 H50B 109.5 . .
C49 C50 H50C 109.5 . .
H50A C50 H50C 109.5 . .
H50B C50 H50C 109.5 . .

loop_
_geom_bond_atom_site_label_1
_geom_bond_atom_site_label_2
_geom_bond_distance
_geom_bond_site_symmetry_2
O1 C12 1.380(4) .
O1 C9 1.387(3) .
C1 C2 1.350(4) .
C1 C5 1.424(4) 3_667
C1 H1 0.9500 .
C2 C3 1.431(4) .
C2 H2 0.9500 .
C3 C8 1.419(4) .
C3 C4 1.427(4) .
C4 C5 1.432(4) .
C4 C4 1.442(5) 3_667
C5 C6 1.415(4) .
C5 C1 1.424(4) 3_667
C6 C7 1.387(4) .
C6 C9 1.470(4) .
C7 C8 1.391(4) .
C7 H7 0.9500 .
C8 C41 1.47(3) .
C8 C21 1.474(16) .
C9 C10 1.348(4) .
C10 C11 1.441(4) .
C10 H10 0.9500 .
C11 C12 1.384(4) .
C11 C16 1.395(4) .
C12 C13 1.385(4) .
C13 C14 1.376(5) .
C13 H13 0.9500 .
C14 C15 1.416(4) .
C14 H14 0.9500 .
C15 C16 1.385(4) .
C15 C17 1.532(4) .
C16 H16 0.9500 .
C17 C19Y 1.461(9) .
C17 C20 1.490(6) .
C17 C18 1.514(6) .
C17 C18Y 1.534(9) .
C17 C19 1.601(5) .
C17 C20Y 1.609(8) .
C18 H18A 0.9800 .
C18 H18B 0.9800 .
C18 H18C 0.9800 .
C19 H19A 0.9800 .
C19 H19B 0.9800 .
C19 H19C 0.9800 .
C20 H20A 0.9800 .
C20 H20B 0.9800 .
C20 H20C 0.9800 .
O2 C24 1.341(5) .
O2 C21 1.386(13) .
C21 C22 1.338(13) .
C22 C23 1.456(6) .
C22 H22 0.9500 .
C23 C24 1.3900 .
C23 C28 1.3900 .
C24 C25 1.3900 .
C25 C26 1.3900 .
C25 H25 0.9500 .
C26 C27 1.3900 .
C26 H26 0.9500 .
C27 C28 1.3900 .
C27 C29 1.544(6) .
C28 H28 0.9500 .
C29 C30 1.489(9) .
C29 C31 1.511(8) .
C29 C32 1.530(8) .
C32 H32A 0.9800 .
C32 H32B 0.9800 .
C32 H32C 0.9800 .
C31 H31A 0.9800 .
C31 H31B 0.9800 .
C31 H31C 0.9800 .
C30 H30A 0.9800 .
C30 H30B 0.9800 .
C30 H30C 0.9800 .
C18Y H18D 0.9800 .
C18Y H18E 0.9800 .
C18Y H18F 0.9800 .
C19Y H19D 0.9800 .
C19Y H19E 0.9800 .
C19Y H19F 0.9800 .
C20Y H20D 0.9800 .
C20Y H20E 0.9800 .
C20Y H20F 0.9800 .
O32 C44 1.330(8) .
O32 C41 1.373(19) .
C41 C42 1.36(3) .
C42 C43 1.495(14) .
C42 H42 0.9500 .
C43 C44 1.3900 .
C43 C48 1.3900 .
C44 C45 1.3900 .
C45 C46 1.3900 .
C45 H45 0.9500 .
C46 C47 1.3900 .
C46 H46 0.9500 .
C47 C48 1.3900 .
C47 C49 1.535(11) .
C48 H48 0.9500 .
C49 C51 1.472(14) .
C49 C50 1.526(16) .
C49 C52 1.527(15) .
C52 H52A 0.9800 .
C52 H52B 0.9800 .
C52 H52C 0.9800 .
C51 H51A 0.9800 .
C51 H51B 0.9800 .
C51 H51C 0.9800 .
C50 H50A 0.9800 .
C50 H50B 0.9800 .
C50 H50C 0.9800 .
